data_4086632
loop_
_publ_author_name
'Wei, Yun'
'Wang, Shaowu'
'Zhu, Xiancui'
'Zhou, Shuangliu'
'Mu, Xiaolong'
'Huang, Zeming'
'Hong, Dongjing'

_publ_section_title
;
 Aluminum Complexes Bearing N-Protected 2-Amino- or 2-Imino-Functionalized
 Pyrrolyl Ligands: Synthesis, Structure, and Catalysis for Preparation of
 Pyrrolyl-End-Functionalized Polyesters
;
_journal_issue 16
_journal_name_full Organometallics
_journal_page_first 2621
_journal_paper_doi 10.1021/acs.organomet.6b00327
_journal_volume 35
_journal_year 2016
_chemical_formula_sum 'C66 H82 Al2 N4'
_chemical_formula_weight 985.32
_chemical_name_systematic
; 
 ? 
;
_space_group_IT_number 14
_symmetry_cell_setting monoclinic
_symmetry_space_group_name_Hall '-P 2yn'
_symmetry_space_group_name_H-M 'P 1 21/n 1'
_atom_sites_solution_hydrogens geom
_atom_sites_solution_primary direct
_atom_sites_solution_secondary difmap
_audit_creation_method SHELXL-97
_cell_angle_alpha 90.00
_cell_angle_beta 106.6860(10)
_cell_angle_gamma 90.00
_cell_formula_units_Z 2
_cell_length_a 10.9508(9)
_cell_length_b 20.8936(17)
_cell_length_c 13.9990(11)
_cell_measurement_reflns_used 8116
_cell_measurement_temperature 293(2)
_cell_measurement_theta_max 26.72
_cell_measurement_theta_min 2.31
_cell_volume 3068.1(4)
_computing_cell_refinement 'Bruker SMART'
_computing_data_collection 'Bruker SMART'
_computing_data_reduction 'Bruker SAINT'
_computing_molecular_graphics 'Bruker SHELXTL'
_computing_publication_material 'Bruker SHELXTL'
_computing_structure_refinement 'SHELXL-97 (Sheldrick, 1997)'
_computing_structure_solution 'SHELXS-97 (Sheldrick, 1990)'
_diffrn_ambient_temperature 293(2)
_diffrn_measured_fraction_theta_full 0.987
_diffrn_measured_fraction_theta_max 0.987
_diffrn_measurement_device_type 'CCD area detector'
_diffrn_measurement_method 'phi and omega scans'
_diffrn_radiation_monochromator graphite
_diffrn_radiation_source 'fine-focus sealed tube'
_diffrn_radiation_type MoK\a
_diffrn_radiation_wavelength 0.71073
_diffrn_reflns_av_R_equivalents 0.0338
_diffrn_reflns_av_sigmaI/netI 0.0334
_diffrn_reflns_limit_h_max 13
_diffrn_reflns_limit_h_min -14
_diffrn_reflns_limit_k_max 26
_diffrn_reflns_limit_k_min -26
_diffrn_reflns_limit_l_max 17
_diffrn_reflns_limit_l_min -18
_diffrn_reflns_number 26408
_diffrn_reflns_theta_full 27.68
_diffrn_reflns_theta_max 27.68
_diffrn_reflns_theta_min 1.80
_exptl_absorpt_coefficient_mu 0.088
_exptl_absorpt_correction_T_max 0.9861
_exptl_absorpt_correction_T_min 0.9792
_exptl_absorpt_correction_type multi-scan
_exptl_crystal_colour colorless
_exptl_crystal_density_diffrn 1.067
_exptl_crystal_density_method 'not measured'
_exptl_crystal_description block
_exptl_crystal_F_000 1064
_exptl_crystal_size_max 0.24
_exptl_crystal_size_mid 0.18
_exptl_crystal_size_min 0.16
_refine_diff_density_max 0.688
_refine_diff_density_min -0.266
_refine_diff_density_rms 0.056
_refine_ls_extinction_method none
_refine_ls_goodness_of_fit_ref 0.982
_refine_ls_hydrogen_treatment mixed
_refine_ls_matrix_type full
_refine_ls_number_parameters 307
_refine_ls_number_reflns 7085
_refine_ls_number_restraints 43
_refine_ls_restrained_S_all 1.024
_refine_ls_R_factor_all 0.1021
_refine_ls_R_factor_gt 0.0695
_refine_ls_shift/su_max 0.018
_refine_ls_shift/su_mean 0.001
_refine_ls_structure_factor_coef Fsqd
_refine_ls_weighting_details 'calc w=1/[\s^2^(Fo^2^)+(0.1201P)^2^+1.9151P] where P=(Fo^2^+2Fc^2^)/3'
_refine_ls_weighting_scheme calc
_refine_ls_wR_factor_gt 0.2067
_refine_ls_wR_factor_ref 0.2355
_reflns_number_gt 4743
_reflns_number_total 7085
_reflns_threshold_expression >2sigma(I)
_cod_data_source_file om6b00327_si_002.cif
_cod_data_source_block 150307b_0m
_cod_depositor_comments
;
The following automatic conversions were performed:

'_symmetry_cell_setting' value 'Monoclinic' changed to 'monoclinic'
according to
/usr/data/users/saulius/crontab/automatic-downloads/rss-feeds/ACS/lib/dictionaries/cif_core.dic
dictionary named 'cif_core.dic' version 2.4.2 from 2011-04-26.

Automatic conversion script
Id: cif_fix_values 4268 2015-11-12 08:31:59Z antanas 

 Adding full bibliography for 4086630--4086636.cif.
;
_cod_original_sg_symbol_H-M P2(1)/n
_cod_database_code 4086632

loop_
_symmetry_equiv_pos_as_xyz
'x, y, z'
'-x+1/2, y+1/2, -z+1/2'
'-x, -y, -z'
'x-1/2, -y-1/2, z-1/2'

loop_
_atom_site_label
_atom_site_type_symbol
_atom_site_fract_x
_atom_site_fract_y
_atom_site_fract_z
_atom_site_U_iso_or_equiv
_atom_site_adp_type
_atom_site_occupancy
_atom_site_symmetry_multiplicity
_atom_site_calc_flag
_atom_site_refinement_flags
Al1 Al 0.61921(7) -0.01622(3) 0.54263(5) 0.0413(2) Uani 1 1 d .
C1 C 0.7693(3) -0.00549(16) 0.4953(2) 0.0639(8) Uani 1 1 d .
H1A H 0.7481 0.0247 0.4404 0.077 Uiso 1 1 calc R
H1B H 0.8363 0.0137 0.5486 0.077 Uiso 1 1 calc R
C2 C 0.6651(2) -0.05202(12) 0.75796(17) 0.0460(6) Uani 1 1 d .
C3 C 0.5880(3) -0.03457(13) 0.81949(19) 0.0534(6) Uani 1 1 d .
C4 C 0.6459(3) -0.02603(16) 0.9209(2) 0.0681(8) Uani 1 1 d .
H4 H 0.5959 -0.0143 0.9616 0.082 Uiso 1 1 calc R
C5 C 0.7745(4) -0.03430(19) 0.9627(2) 0.0785(10) Uani 1 1 d .
H5 H 0.8110 -0.0284 1.0308 0.094 Uiso 1 1 calc R
C6 C 0.8481(3) -0.05117(19) 0.9032(2) 0.0753(9) Uani 1 1 d .
H6 H 0.9353 -0.0565 0.9317 0.090 Uiso 1 1 calc R
C7 C 0.7969(3) -0.06067(15) 0.8011(2) 0.0576(7) Uani 1 1 d .
C8 C 0.4455(3) -0.02625(16) 0.7796(2) 0.0641(8) Uani 1 1 d .
H8 H 0.4228 -0.0294 0.7068 0.077 Uiso 1 1 calc R
C9 C 0.3982(4) 0.0388(2) 0.8054(3) 0.0861(11) Uani 1 1 d .
H9A H 0.3072 0.0410 0.7786 0.129 Uiso 1 1 calc R
H9B H 0.4367 0.0724 0.7773 0.129 Uiso 1 1 calc R
H9C H 0.4211 0.0437 0.8766 0.129 Uiso 1 1 calc R
C10 C 0.3748(4) -0.0797(2) 0.8170(3) 0.0879(11) Uani 1 1 d .
H10A H 0.4041 -0.1205 0.8012 0.132 Uiso 1 1 calc R
H10B H 0.2849 -0.0759 0.7853 0.132 Uiso 1 1 calc R
H10C H 0.3912 -0.0760 0.8879 0.132 Uiso 1 1 calc R
C11 C 0.8827(3) -0.0821(2) 0.7395(3) 0.0822(11) Uani 1 1 d .
H11 H 0.8322 -0.0805 0.6693 0.099 Uiso 1 1 calc R
C12 C 0.9959(5) -0.0389(4) 0.7510(4) 0.163(3) Uani 1 1 d .
H12A H 1.0558 -0.0456 0.8153 0.244 Uiso 1 1 calc R
H12B H 0.9683 0.0050 0.7451 0.244 Uiso 1 1 calc R
H12C H 1.0358 -0.0484 0.6999 0.244 Uiso 1 1 calc R
C13 C 0.9246(6) -0.1520(3) 0.7633(4) 0.156(3) Uani 1 1 d .
H13A H 0.9684 -0.1667 0.7172 0.233 Uiso 1 1 calc R
H13B H 0.8509 -0.1782 0.7577 0.233 Uiso 1 1 calc R
H13C H 0.9805 -0.1546 0.8300 0.233 Uiso 1 1 calc R
C14 C 0.5438(3) -0.12255(12) 0.62910(18) 0.0490(6) Uani 1 1 d .
H14A H 0.4792 -0.1270 0.6638 0.059 Uiso 1 1 calc R
H14B H 0.6040 -0.1575 0.6489 0.059 Uiso 1 1 calc R
C15 C 0.5166(2) 0.12347(11) 0.48183(18) 0.0418(5) Uani 1 1 d .
C16 C 0.5297(2) 0.07080(11) 0.54507(17) 0.0446(5) Uani 1 1 d .
C17 C 0.5801(3) 0.09794(13) 0.64362(19) 0.0529(6) Uani 1 1 d .
H17 H 0.5992 0.0752 0.7032 0.064 Uiso 1 1 calc R
C18 C 0.5947(3) 0.16170(14) 0.6349(2) 0.0590(7) Uani 1 1 d .
H18 H 0.6270 0.1901 0.6873 0.071 Uiso 1 1 calc R
C19 C 0.5457(3) 0.24222(12) 0.4953(2) 0.0598(7) Uani 1 1 d .
H19A H 0.5694 0.2413 0.4336 0.072 Uiso 1 1 calc R
H19B H 0.6073 0.2689 0.5422 0.072 Uiso 1 1 calc R
C20 C 0.8233(4) -0.0663(2) 0.4604(3) 0.0987(14) Uani 1 1 d .
H20A H 0.8475 -0.0963 0.5145 0.148 Uiso 1 1 calc R
H20B H 0.8967 -0.0553 0.4393 0.148 Uiso 1 1 calc R
H20C H 0.7596 -0.0851 0.4057 0.148 Uiso 1 1 calc R
C21 C 0.4158(3) 0.27242(13) 0.4752(2) 0.0571(7) Uani 1 1 d .
C22 C 0.3202(4) 0.24583(19) 0.5067(3) 0.0874(11) Uani 1 1 d .
H22 H 0.3340 0.2075 0.5419 0.105 Uiso 1 1 calc R
C23 C 0.2016(4) 0.2762(3) 0.4861(4) 0.1159(16) Uani 1 1 d .
H23 H 0.1358 0.2570 0.5054 0.139 Uiso 1 1 calc R
C24 C 0.1818(6) 0.3327(3) 0.4388(5) 0.125(2) Uani 1 1 d .
H24 H 0.1035 0.3532 0.4273 0.150 Uiso 1 1 calc R
C25 C 0.2766(6) 0.3602(2) 0.4073(4) 0.1106(17) Uani 1 1 d .
H25 H 0.2626 0.3992 0.3737 0.133 Uiso 1 1 calc R
C26 C 0.3935(4) 0.33010(16) 0.4253(3) 0.0808(10) Uani 1 1 d .
H26 H 0.4577 0.3489 0.4037 0.097 Uiso 1 1 calc R
C27 C 0.96005(14) 0.22270(9) 0.68302(11) 0.65(2) Uani 1 1 d DU
H27A H 0.9593 0.2621 0.7181 0.980 Uiso 1 1 calc R
H27B H 1.0465 0.2110 0.6882 0.980 Uiso 1 1 calc R
H27C H 0.9210 0.1896 0.7117 0.980 Uiso 1 1 calc R
C28 C 0.88914(14) 0.23089(9) 0.57797(11) 0.218(4) Uani 1 1 d RDU
C29 C 0.87227(16) 0.18124(11) 0.50932(10) 0.194(4) Uani 1 1 d RU
H29 H 0.8854 0.1391 0.5313 0.291 Uiso 1 1 d R
C30 C 0.83575(15) 0.19454(14) 0.40776(10) 0.223(5) Uani 1 1 d RU
H30 H 0.8244 0.1613 0.3618 0.335 Uiso 1 1 d R
C31 C 0.81612(17) 0.25753(17) 0.37486(12) 0.226(5) Uani 1 1 d RU
H31 H 0.7917 0.2664 0.3069 0.339 Uiso 1 1 d R
C32 C 0.8330(3) 0.30717(11) 0.44352(13) 0.192(4) Uani 1 1 d RU
H32 H 0.8199 0.3493 0.4215 0.287 Uiso 1 1 d R
C33 C 0.8695(3) 0.29386(9) 0.54508(13) 0.186(4) Uani 1 1 d RU
H33 H 0.8808 0.3271 0.5910 0.279 Uiso 1 1 d R
N1 N 0.60892(14) -0.06149(7) 0.65309(10) 0.0436(5) Uani 1 1 d R
N2 N 0.55360(12) 0.17755(7) 0.53514(10) 0.0497(5) Uani 1 1 d R

loop_
_atom_site_aniso_label
_atom_site_aniso_U_11
_atom_site_aniso_U_22
_atom_site_aniso_U_33
_atom_site_aniso_U_23
_atom_site_aniso_U_13
_atom_site_aniso_U_12
Al1 0.0400(4) 0.0438(4) 0.0381(4) 0.0036(3) 0.0083(3) 0.0042(3)
C1 0.0498(15) 0.079(2) 0.0650(18) 0.0180(15) 0.0190(13) 0.0024(14)
C2 0.0519(14) 0.0466(13) 0.0364(12) 0.0057(10) 0.0076(10) 0.0022(11)
C3 0.0618(16) 0.0554(15) 0.0418(13) 0.0035(11) 0.0130(12) 0.0010(12)
C4 0.084(2) 0.082(2) 0.0385(14) -0.0032(13) 0.0176(14) -0.0029(17)
C5 0.088(2) 0.101(3) 0.0357(14) -0.0005(15) 0.0010(15) -0.010(2)
C6 0.0591(18) 0.100(3) 0.0525(17) 0.0125(17) -0.0065(14) -0.0042(17)
C7 0.0510(15) 0.0707(18) 0.0459(14) 0.0139(13) 0.0056(11) 0.0026(13)
C8 0.0608(17) 0.086(2) 0.0478(15) -0.0021(14) 0.0196(13) 0.0098(15)
C9 0.097(3) 0.096(3) 0.073(2) 0.0070(19) 0.038(2) 0.032(2)
C10 0.071(2) 0.107(3) 0.092(3) -0.007(2) 0.033(2) -0.005(2)
C11 0.0520(17) 0.132(3) 0.0593(18) 0.023(2) 0.0098(14) 0.0252(19)
C12 0.069(3) 0.303(9) 0.122(4) 0.003(5) 0.035(3) -0.043(4)
C13 0.184(6) 0.173(6) 0.124(4) 0.046(4) 0.067(4) 0.116(5)
C14 0.0577(15) 0.0449(13) 0.0441(13) 0.0063(10) 0.0142(11) 0.0033(11)
C15 0.0402(12) 0.0408(12) 0.0444(12) -0.0007(10) 0.0121(9) 0.0028(9)
C16 0.0495(13) 0.0421(13) 0.0393(12) -0.0007(9) 0.0082(10) 0.0028(10)
C17 0.0632(16) 0.0507(15) 0.0404(13) -0.0036(11) 0.0077(11) -0.0001(12)
C18 0.0666(17) 0.0523(16) 0.0513(15) -0.0115(12) 0.0061(13) -0.0051(13)
C19 0.0625(17) 0.0404(14) 0.0744(19) 0.0024(13) 0.0166(14) -0.0050(12)
C20 0.091(3) 0.127(4) 0.097(3) 0.017(3) 0.057(2) 0.037(3)
C21 0.0651(17) 0.0412(14) 0.0580(16) -0.0065(11) 0.0065(13) 0.0025(12)
C22 0.074(2) 0.075(2) 0.120(3) 0.008(2) 0.039(2) 0.0147(18)
C23 0.080(3) 0.120(4) 0.155(5) 0.002(3) 0.045(3) 0.028(3)
C24 0.098(4) 0.123(4) 0.134(4) -0.019(4) 0.002(3) 0.055(3)
C25 0.128(4) 0.077(3) 0.097(3) 0.003(2) -0.014(3) 0.043(3)
C26 0.097(3) 0.0577(19) 0.074(2) 0.0045(16) 0.0023(19) 0.0075(18)
C27 0.64(3) 0.69(3) 0.66(3) 0.014(19) 0.234(19) -0.006(19)
C28 0.083(4) 0.218(8) 0.366(12) 0.011(9) 0.085(6) -0.030(5)
C29 0.130(5) 0.101(4) 0.378(13) -0.046(6) 0.117(7) -0.017(4)
C30 0.126(6) 0.220(9) 0.359(13) -0.102(9) 0.124(8) -0.016(6)
C31 0.112(5) 0.191(8) 0.407(13) -0.029(9) 0.123(7) -0.012(6)
C32 0.130(5) 0.127(5) 0.352(12) 0.000(7) 0.125(7) -0.027(4)
C33 0.102(4) 0.130(5) 0.343(12) -0.030(7) 0.090(6) -0.039(4)
N1 0.0469(11) 0.0451(11) 0.0356(10) 0.0033(8) 0.0066(8) 0.0033(9)
N2 0.0513(12) 0.0405(11) 0.0549(12) -0.0003(9) 0.0117(10) -0.0004(9)

loop_
_atom_type_symbol
_atom_type_description
_atom_type_scat_dispersion_real
_atom_type_scat_dispersion_imag
_atom_type_scat_source
C C 0.0033 0.0016 'International Tables Vol C Tables 4.2.6.8 and 6.1.1.4'
H H 0.0000 0.0000 'International Tables Vol C Tables 4.2.6.8 and 6.1.1.4'
N N 0.0061 0.0033 'International Tables Vol C Tables 4.2.6.8 and 6.1.1.4'
Al Al 0.0645 0.0514 'International Tables Vol C Tables 4.2.6.8 and 6.1.1.4'

loop_
_geom_angle_atom_site_label_1
_geom_angle_atom_site_label_2
_geom_angle_atom_site_label_3
_geom_angle
_geom_angle_site_symmetry_1
_geom_angle_site_symmetry_3
N1 Al1 C1 127.10(11) . .
N1 Al1 C16 107.08(9) . .
C1 Al1 C16 110.68(13) . .
N1 Al1 C16 89.27(9) . 3_656
C1 Al1 C16 117.18(13) . 3_656
C16 Al1 C16 101.35(9) . 3_656
N1 Al1 Al1 102.78(6) . 3_656
C1 Al1 Al1 129.73(10) . 3_656
C16 Al1 Al1 50.81(7) . 3_656
C16 Al1 Al1 50.55(7) 3_656 3_656
C20 C1 Al1 116.8(3) . .
C20 C1 H1A 108.1 . .
Al1 C1 H1A 108.1 . .
C20 C1 H1B 108.1 . .
Al1 C1 H1B 108.1 . .
H1A C1 H1B 107.3 . .
C7 C2 C3 119.3(2) . .
C7 C2 N1 120.5(2) . .
C3 C2 N1 120.2(2) . .
C4 C3 C2 118.5(3) . .
C4 C3 C8 118.9(3) . .
C2 C3 C8 122.6(2) . .
C5 C4 C3 122.1(3) . .
C5 C4 H4 119.0 . .
C3 C4 H4 119.0 . .
C4 C5 C6 119.2(3) . .
C4 C5 H5 120.4 . .
C6 C5 H5 120.4 . .
C5 C6 C7 122.0(3) . .
C5 C6 H6 119.0 . .
C7 C6 H6 119.0 . .
C6 C7 C2 118.9(3) . .
C6 C7 C11 119.6(3) . .
C2 C7 C11 121.5(3) . .
C3 C8 C10 111.1(3) . .
C3 C8 C9 113.4(3) . .
C10 C8 C9 109.1(3) . .
C3 C8 H8 107.7 . .
C10 C8 H8 107.7 . .
C9 C8 H8 107.7 . .
C8 C9 H9A 109.5 . .
C8 C9 H9B 109.5 . .
H9A C9 H9B 109.5 . .
C8 C9 H9C 109.5 . .
H9A C9 H9C 109.5 . .
H9B C9 H9C 109.5 . .
C8 C10 H10A 109.5 . .
C8 C10 H10B 109.5 . .
H10A C10 H10B 109.5 . .
C8 C10 H10C 109.5 . .
H10A C10 H10C 109.5 . .
H10B C10 H10C 109.5 . .
C12 C11 C7 112.9(4) . .
C12 C11 C13 111.2(4) . .
C7 C11 C13 110.6(3) . .
C12 C11 H11 107.3 . .
C7 C11 H11 107.3 . .
C13 C11 H11 107.3 . .
C11 C12 H12A 109.5 . .
C11 C12 H12B 109.5 . .
H12A C12 H12B 109.5 . .
C11 C12 H12C 109.5 . .
H12A C12 H12C 109.5 . .
H12B C12 H12C 109.5 . .
C11 C13 H13A 109.5 . .
C11 C13 H13B 109.5 . .
H13A C13 H13B 109.5 . .
C11 C13 H13C 109.5 . .
H13A C13 H13C 109.5 . .
H13B C13 H13C 109.5 . .
N1 C14 C15 106.93(19) . 3_656
N1 C14 H14A 110.3 . .
C15 C14 H14A 110.3 3_656 .
N1 C14 H14B 110.3 . .
C15 C14 H14B 110.3 3_656 .
H14A C14 H14B 108.6 . .
N2 C15 C16 110.5(2) . .
N2 C15 C14 123.7(2) . 3_656
C16 C15 C14 125.5(2) . 3_656
C15 C16 C17 103.8(2) . .
C15 C16 Al1 130.24(19) . .
C17 C16 Al1 107.91(17) . .
C15 C16 Al1 97.92(16) . 3_656
C17 C16 Al1 143.0(2) . 3_656
Al1 C16 Al1 78.65(9) . 3_656
C18 C17 C16 108.9(2) . .
C18 C17 H17 125.6 . .
C16 C17 H17 125.6 . .
C17 C18 N2 108.4(2) . .
C17 C18 H18 125.8 . .
N2 C18 H18 125.8 . .
N2 C19 C21 114.1(2) . .
N2 C19 H19A 108.7 . .
C21 C19 H19A 108.7 . .
N2 C19 H19B 108.7 . .
C21 C19 H19B 108.7 . .
H19A C19 H19B 107.6 . .
C1 C20 H20A 109.5 . .
C1 C20 H20B 109.5 . .
H20A C20 H20B 109.5 . .
C1 C20 H20C 109.5 . .
H20A C20 H20C 109.5 . .
H20B C20 H20C 109.5 . .
C22 C21 C26 118.6(3) . .
C22 C21 C19 122.7(3) . .
C26 C21 C19 118.8(3) . .
C21 C22 C23 120.1(4) . .
C21 C22 H22 119.9 . .
C23 C22 H22 119.9 . .
C24 C23 C22 120.6(5) . .
C24 C23 H23 119.7 . .
C22 C23 H23 119.7 . .
C23 C24 C25 120.0(4) . .
C23 C24 H24 120.0 . .
C25 C24 H24 120.0 . .
C24 C25 C26 119.9(4) . .
C24 C25 H25 120.1 . .
C26 C25 H25 120.1 . .
C25 C26 C21 120.7(4) . .
C25 C26 H26 119.6 . .
C21 C26 H26 119.6 . .
C28 C27 H27A 109.5 . .
C28 C27 H27B 109.5 . .
H27A C27 H27B 109.5 . .
C28 C27 H27C 109.5 . .
H27A C27 H27C 109.5 . .
H27B C27 H27C 109.5 . .
C29 C28 C33 120.0 . .
C29 C28 C27 122.3 . .
C33 C28 C27 115.5 . .
C28 C29 C30 120.0 . .
C28 C29 H29 120.0 . .
C30 C29 H29 120.0 . .
C31 C30 C29 120.0 . .
C31 C30 H30 120.0 . .
C29 C30 H30 120.0 . .
C30 C31 C32 120.0 . .
C30 C31 H31 120.0 . .
C32 C31 H31 120.0 . .
C33 C32 C31 120.0 . .
C33 C32 H32 120.0 . .
C31 C32 H32 120.0 . .
C32 C33 C28 120.0 . .
C32 C33 H33 120.0 . .
C28 C33 H33 120.0 . .
C2 N1 C14 113.31(17) . .
C2 N1 Al1 132.59(14) . .
C14 N1 Al1 113.63(13) . .
C15 N2 C18 108.53(18) . .
C15 N2 C19 126.14(19) . .
C18 N2 C19 125.3(2) . .

loop_
_geom_bond_atom_site_label_1
_geom_bond_atom_site_label_2
_geom_bond_distance
_geom_bond_site_symmetry_2
Al1 N1 1.8436(16) .
Al1 C1 1.953(3) .
Al1 C16 2.070(2) .
Al1 C16 2.078(3) 3_656
Al1 Al1 2.6288(14) 3_656
C1 C20 1.539(5) .
C1 H1A 0.9700 .
C1 H1B 0.9700 .
C2 C7 1.407(4) .
C2 C3 1.416(4) .
C2 N1 1.433(3) .
C3 C4 1.389(4) .
C3 C8 1.510(4) .
C4 C5 1.373(5) .
C4 H4 0.9300 .
C5 C6 1.361(5) .
C5 H5 0.9300 .
C6 C7 1.392(4) .
C6 H6 0.9300 .
C7 C11 1.514(5) .
C8 C10 1.533(5) .
C8 C9 1.534(5) .
C8 H8 0.9800 .
C9 H9A 0.9600 .
C9 H9B 0.9600 .
C9 H9C 0.9600 .
C10 H10A 0.9600 .
C10 H10B 0.9600 .
C10 H10C 0.9600 .
C11 C12 1.504(7) .
C11 C13 1.538(7) .
C11 H11 0.9800 .
C12 H12A 0.9600 .
C12 H12B 0.9600 .
C12 H12C 0.9600 .
C13 H13A 0.9600 .
C13 H13B 0.9600 .
C13 H13C 0.9600 .
C14 N1 1.453(3) .
C14 C15 1.503(3) 3_656
C14 H14A 0.9700 .
C14 H14B 0.9700 .
C15 N2 1.351(3) .
C15 C16 1.394(3) .
C15 C14 1.503(3) 3_656
C16 C17 1.446(3) .
C16 Al1 2.078(3) 3_656
C17 C18 1.351(4) .
C17 H17 0.9300 .
C18 N2 1.379(3) .
C18 H18 0.9300 .
C19 N2 1.455(3) .
C19 C21 1.507(4) .
C19 H19A 0.9700 .
C19 H19B 0.9700 .
C20 H20A 0.9600 .
C20 H20B 0.9600 .
C20 H20C 0.9600 .
C21 C22 1.365(5) .
C21 C26 1.379(4) .
C22 C23 1.400(5) .
C22 H22 0.9300 .
C23 C24 1.341(8) .
C23 H23 0.9300 .
C24 C25 1.367(8) .
C24 H24 0.9300 .
C25 C26 1.383(6) .
C25 H25 0.9300 .
C26 H26 0.9300 .
C27 C28 1.4626 .
C27 H27A 0.9600 .
C27 H27B 0.9600 .
C27 H27C 0.9600 .
C28 C29 1.3900 .
C28 C33 1.3901 .
C29 C30 1.3900 .
C29 H29 0.9299 .
C30 C31 1.3904 .
C30 H30 0.9300 .
C31 C32 1.3898 .
C31 H31 0.9300 .
C32 C33 1.3900 .
C32 H32 0.9299 .
C33 H33 0.9299 .
